data_2009211
loop_
_publ_author_name
'Billodeaux, Damon R.'
'Owens, Clyde V.'
'Sayes, Christie M.'
'Soper, Steven A.'
'Fronczek, Frank R.'

_publ_section_title
;
 Pseudosymmetry with <i>Z</i>' = 4 in 1,3-propanesultone at 100K
;
_journal_issue 12
_journal_name_full 'Acta Crystallographica Section C'
_journal_page_first 2126
_journal_page_last 2129
_journal_paper_doi 10.1107/S0108270199011592
_journal_volume 55
_journal_year 1999
_chemical_formula_moiety 'C3 H6 O3 S'
_chemical_formula_sum 'C3 H6 O3 S'
_chemical_formula_weight 122.14
_chemical_melting_point 306
_chemical_name_common '1,3-propane sultone'
_chemical_name_systematic
;
3-hydroxy-1-propanesulfonic acid \g-sultone
;
_space_group_IT_number 4
_symmetry_cell_setting monoclinic
_symmetry_space_group_name_Hall 'P 2yb'
_symmetry_space_group_name_H-M 'P 1 21 1'
_audit_creation_method SHELXL-97
_cell_angle_alpha 90
_cell_angle_beta 113.86(2)
_cell_angle_gamma 90
_cell_formula_units_Z 8
_cell_length_a 9.272(2)
_cell_length_b 11.134(8)
_cell_length_c 10.434(5)
_cell_measurement_reflns_used 25
_cell_measurement_temperature 100
_cell_measurement_theta_max 18.2
_cell_measurement_theta_min 9.3
_cell_volume 985.1(9)
_computing_cell_refinement 'CAD4 Express Software'
_computing_data_collection 'CAD4 Express Software (Enraf-Nonius, 1993)'
_computing_data_reduction 'XCAD4 (Harms & Wolcaldo, 1996)'
_computing_molecular_graphics 'SHELXTL (Bruker, 1998)'
_computing_publication_material
;
SHELXTL and PLATON (Spek, 1997)
;
_computing_structure_refinement 'SHELXL97 (Sheldrick, 1997)'
_computing_structure_solution 'SHELXS97 (Sheldrick, 1990)'
_diffrn_ambient_temperature 100
_diffrn_measured_fraction_theta_full 0.901
_diffrn_measured_fraction_theta_max 0.901
_diffrn_measurement_device_type 'Enraf-Nonius CAD4'
_diffrn_measurement_method '\w-2\q scans'
_diffrn_radiation_monochromator graphite
_diffrn_radiation_source 'fine-focus sealed tube'
_diffrn_radiation_type MoK\a
_diffrn_radiation_wavelength 0.71073
_diffrn_reflns_av_R_equivalents 0.019
_diffrn_reflns_av_sigmaI/netI 0.032
_diffrn_reflns_limit_h_max 12
_diffrn_reflns_limit_h_min -12
_diffrn_reflns_limit_k_max 16
_diffrn_reflns_limit_k_min -14
_diffrn_reflns_limit_l_max 0
_diffrn_reflns_limit_l_min -15
_diffrn_reflns_number 5592
_diffrn_reflns_theta_full 32.0
_diffrn_reflns_theta_max 32.0
_diffrn_reflns_theta_min 2.4
_diffrn_standards_decay_% 7.5
_diffrn_standards_interval_time 60
_diffrn_standards_number 3
_exptl_absorpt_coefficient_mu 0.542
_exptl_absorpt_correction_T_max 0.922
_exptl_absorpt_correction_T_min 0.719
_exptl_absorpt_correction_type psi-scan
_exptl_absorpt_process_details '(North et al., 1968)'
_exptl_crystal_colour brown
_exptl_crystal_density_diffrn 1.647
_exptl_crystal_density_method 'not measured'
_exptl_crystal_description fragment
_exptl_crystal_F_000 512
_exptl_crystal_size_max 0.50
_exptl_crystal_size_mid 0.30
_exptl_crystal_size_min 0.15
_refine_diff_density_max 0.60
_refine_diff_density_min -0.41
_refine_ls_abs_structure_details '1961 Friedel pairs'
_refine_ls_abs_structure_Flack 0.44(8)
_refine_ls_extinction_method none
_refine_ls_goodness_of_fit_ref 1.042
_refine_ls_hydrogen_treatment constr
_refine_ls_matrix_type full
_refine_ls_number_parameters 254
_refine_ls_number_reflns 5148
_refine_ls_number_restraints 1
_refine_ls_restrained_S_all 1.039
_refine_ls_R_factor_all 0.049
_refine_ls_R_factor_gt 0.039
_refine_ls_shift/su_max 0.02
_refine_ls_shift/su_mean 0.005
_refine_ls_structure_factor_coef Fsqd
_refine_ls_weighting_details 'calc w = 1/[\s^2^(Fo^2^)+(0.0633P)^2^+0.3979P] where P=(Fo^2^+2Fc^2^)/3'
_refine_ls_weighting_scheme calc
_refine_ls_wR_factor_ref 0.110
_reflns_number_gt 4537
_reflns_number_total 5148
_reflns_threshold_expression I>2\s(I)
_cod_data_source_file bk1475.cif
_cod_data_source_block sultone
_cod_depositor_comments
;
The following automatic conversions were performed:
'_symmetry_cell_setting' value 'Monoclinic' changed to 'monoclinic'
according to '/home/saulius/struct/CIF-dictionaries/cif_core.dic'
dictionary named 'cif_core.dic' version 2.4.1 from 2010-06-29.

Automatic conversion script
Id: cif_fix_enum 1527 2010-12-29 10:47:43Z saulius 

The following automatic conversions were performed:

'_symmetry_cell_setting' value 'Monoclinic' changed to 'monoclinic'
according to /home/saulius/struct/CIF-dictionaries/cif_core.dic
dictionary named 'cif_core.dic' version 2.4.1 from 2010-06-29.

Automatic conversion script
Id: cif_fix_values 1715 2011-07-08 13:25:40Z adriana 
;
_cod_original_cell_volume 985.2(9)
_cod_original_sg_symbol_H-M 'P 21'
_cod_database_code 2009211
_cod_database_fobs_code 2009211

loop_
_symmetry_equiv_pos_as_xyz
'x, y, z'
'-x, y+1/2, -z'

loop_
_atom_site_label
_atom_site_fract_x
_atom_site_fract_y
_atom_site_fract_z
_atom_site_U_iso_or_equiv
_atom_site_adp_type
_atom_site_calc_flag
_atom_site_refinement_flags
_atom_site_occupancy
_atom_site_disorder_assembly
_atom_site_disorder_group
_atom_site_type_symbol
S1 0.44204(8) 0.85765(6) 0.58715(7) 0.01579(15) Uani d . 1 . . S
S2 0.06487(8) 0.14247(6) 0.42088(7) 0.01691(15) Uani d . 1 . . S
S3 0.41708(8) 0.87139(6) 0.10070(7) 0.01569(14) Uani d . 1 . . S
S4 0.10499(8) 0.13737(6) -0.09252(7) 0.01621(14) Uani d . 1 . . S
O1 0.5762(3) 0.8832(2) 0.5575(2) 0.0262(5) Uani d . 1 . . O
O2 0.3922(3) 0.9474(2) 0.6584(2) 0.0264(5) Uani d . 1 . . O
O3 0.4746(3) 0.7391(2) 0.6788(2) 0.0241(5) Uani d . 1 . . O
O4 0.1151(3) 0.0509(2) 0.3510(2) 0.0277(5) Uani d . 1 . . O
O5 -0.0654(3) 0.1158(2) 0.4564(2) 0.0279(5) Uani d . 1 . . O
O6 0.0251(3) 0.2573(2) 0.3233(2) 0.0230(5) Uani d . 1 . . O
O7 0.3215(3) 0.9356(2) 0.1555(2) 0.0264(5) Uani d . 1 . . O
O8 0.5635(2) 0.9240(2) 0.1169(2) 0.0292(5) Uani d . 1 . . O
O9 0.4546(3) 0.7432(2) 0.1733(2) 0.0250(5) Uani d . 1 . . O
O10 0.2404(3) 0.1076(2) -0.1180(2) 0.0244(5) Uani d . 1 . . O
O11 -0.0182(3) 0.0495(2) -0.1281(2) 0.0287(5) Uani d . 1 . . O
O12 0.0292(3) 0.2564(2) -0.1751(2) 0.0237(5) Uani d . 1 . . O
C1 0.4356(3) 0.6298(3) 0.5915(3) 0.0197(6) Uani d . 1 . . C
H1A 0.3694 0.5773 0.6188 0.024 Uiso calc R 1 . . H
H1B 0.5314 0.5866 0.6042 0.024 Uiso calc R 1 . . H
C2 0.3485(3) 0.6672(3) 0.4375(3) 0.0180(6) Uani d . 1 . . C
H2A 0.4191 0.6641 0.3898 0.022 Uiso calc R 1 . . H
H2B 0.2604 0.6137 0.3897 0.022 Uiso calc R 1 . . H
C3 0.2895(3) 0.7959(3) 0.4376(3) 0.0172(6) Uani d . 1 . . C
H3A 0.1895 0.7968 0.4468 0.021 Uiso calc R 1 . . H
H3B 0.2783 0.8387 0.3531 0.021 Uiso calc R 1 . . H
C4 0.0555(3) 0.3679(4) 0.4063(3) 0.0192(6) Uani d . 1 . . C
H4A -0.0435 0.4058 0.3940 0.023 Uiso calc R 1 . . H
H4B 0.1152 0.4238 0.3755 0.023 Uiso calc R 1 . . H
C5 0.1492(3) 0.3363(3) 0.5615(3) 0.0171(6) Uani d . 1 . . C
H5A 0.2335 0.3938 0.6052 0.020 Uiso calc R 1 . . H
H5B 0.0807 0.3372 0.6114 0.020 Uiso calc R 1 . . H
C6 0.2166(3) 0.2108(3) 0.5645(3) 0.0168(6) Uani d . 1 . . C
H6A 0.2343 0.1695 0.6515 0.020 Uiso calc R 1 . . H
H6B 0.3145 0.2136 0.5516 0.020 Uiso calc R 1 . . H
C7 0.3801(4) 0.6446(3) 0.0758(3) 0.0224(6) Uani d . 1 . . C
H7A 0.2795 0.6239 0.0780 0.027 Uiso calc R 1 . . H
H7B 0.4472 0.5740 0.1007 0.027 Uiso calc R 1 . . H
C8 0.3571(4) 0.6892(3) -0.0678(3) 0.0216(6) Uani d . 1 . . C
H8A 0.2760 0.6430 -0.1401 0.026 Uiso calc R 1 . . H
H8B 0.4544 0.6826 -0.0811 0.026 Uiso calc R 1 . . H
C9 0.3071(3) 0.8211(3) -0.0734(3) 0.0193(6) Uani d . 1 . . C
H9A 0.1947 0.8281 -0.0986 0.023 Uiso calc R 1 . . H
H9B 0.3344 0.8662 -0.1400 0.023 Uiso calc R 1 . . H
C10 0.0818(3) 0.3645(4) -0.0878(3) 0.0214(6) Uani d . 1 . . C
H10A -0.0071 0.4029 -0.0780 0.026 Uiso calc R 1 . . H
H10B 0.1280 0.4212 -0.1310 0.026 Uiso calc R 1 . . H
C11 0.2041(4) 0.3266(3) 0.0558(3) 0.0215(6) Uani d . 1 . . C
H11A 0.3096 0.3302 0.0579 0.026 Uiso calc R 1 . . H
H11B 0.1995 0.3787 0.1286 0.026 Uiso calc R 1 . . H
C12 0.1617(4) 0.1983(3) 0.0770(3) 0.0199(6) Uani d . 1 . . C
H12A 0.0755 0.1962 0.1071 0.024 Uiso calc R 1 . . H
H12B 0.2517 0.1560 0.1448 0.024 Uiso calc R 1 . . H

loop_
_atom_site_aniso_label
_atom_site_aniso_U_11
_atom_site_aniso_U_22
_atom_site_aniso_U_33
_atom_site_aniso_U_12
_atom_site_aniso_U_13
_atom_site_aniso_U_23
S1 0.0172(3) 0.0123(3) 0.0160(3) -0.0009(2) 0.0047(2) -0.0010(2)
S2 0.0189(3) 0.0121(3) 0.0170(3) 0.0007(3) 0.0045(2) -0.0006(3)
S3 0.0173(3) 0.0136(3) 0.0139(3) 0.0003(3) 0.0039(2) 0.0006(2)
S4 0.0190(3) 0.0140(3) 0.0146(3) -0.0013(3) 0.0058(2) 0.0002(2)
O1 0.0234(10) 0.0229(11) 0.0335(12) -0.0053(9) 0.0126(9) -0.0049(10)
O2 0.0324(12) 0.0231(12) 0.0237(11) 0.0038(9) 0.0113(9) -0.0060(9)
O3 0.0345(12) 0.0149(11) 0.0146(10) -0.0011(9) 0.0013(9) 0.0014(8)
O4 0.0387(13) 0.0177(11) 0.0241(11) 0.0066(9) 0.0099(10) -0.0061(9)
O5 0.0243(11) 0.0233(11) 0.0371(12) -0.0084(9) 0.0135(9) -0.0039(10)
O6 0.0331(12) 0.0145(11) 0.0147(10) 0.0026(8) 0.0028(9) 0.0010(8)
O7 0.0321(12) 0.0255(11) 0.0239(10) 0.0081(9) 0.0135(9) 0.0012(8)
O8 0.0204(10) 0.0340(13) 0.0282(11) -0.0084(9) 0.0047(8) 0.0030(10)
O9 0.0384(13) 0.0132(11) 0.0164(10) 0.0016(9) 0.0038(9) 0.0030(8)
O10 0.0269(11) 0.0243(10) 0.0258(10) 0.0034(8) 0.0147(9) 0.0025(8)
O11 0.0306(12) 0.0245(11) 0.0268(11) -0.0126(9) 0.0072(9) -0.0017(9)
O12 0.0280(12) 0.0181(11) 0.0171(10) 0.0035(8) 0.0011(9) 0.0005(8)
C1 0.0236(13) 0.0108(14) 0.0216(13) 0.0002(12) 0.0060(11) -0.0015(11)
C2 0.0187(13) 0.0150(14) 0.0168(12) -0.0019(10) 0.0037(10) -0.0013(10)
C3 0.0166(12) 0.0173(14) 0.0142(12) 0.0011(10) 0.0024(10) -0.0017(10)
C4 0.0229(13) 0.0131(14) 0.0180(12) 0.0009(12) 0.0045(10) 0.0021(11)
C5 0.0185(13) 0.0142(13) 0.0144(12) -0.0001(10) 0.0024(10) -0.0013(10)
C6 0.0147(12) 0.0174(14) 0.0143(12) 0.0012(10) 0.0018(9) 0.0013(10)
C7 0.0262(14) 0.0153(13) 0.0230(13) -0.0022(13) 0.0073(11) -0.0017(12)
C8 0.0258(14) 0.0181(12) 0.0166(12) 0.0016(11) 0.0041(11) -0.0018(10)
C9 0.0227(14) 0.0156(12) 0.0145(11) 0.0009(10) 0.0023(10) 0.0011(9)
C10 0.0243(13) 0.0166(14) 0.0200(13) 0.0033(12) 0.0056(10) 0.0005(11)
C11 0.0213(14) 0.0184(13) 0.0208(13) 0.0021(10) 0.0044(11) -0.0022(10)
C12 0.0248(14) 0.0193(14) 0.0132(11) 0.0028(11) 0.0052(10) -0.0004(10)

loop_
_atom_type_symbol
_atom_type_description
_atom_type_scat_dispersion_real
_atom_type_scat_dispersion_imag
_atom_type_scat_source
C C 0.0033 0.0016 'International Tables Vol C Tables 4.2.6.8 and 6.1.1.4'
H H 0.0000 0.0000 'International Tables Vol C Tables 4.2.6.8 and 6.1.1.4'
O O 0.0106 0.0060 'International Tables Vol C Tables 4.2.6.8 and 6.1.1.4'
S S 0.1246 0.1234 'International Tables Vol C Tables 4.2.6.8 and 6.1.1.4'

loop_
_geom_angle_atom_site_label_1
_geom_angle_atom_site_label_2
_geom_angle_atom_site_label_3
_geom_angle
_geom_angle_publ_flag
O1 S1 O2 117.83(15) yes
O1 S1 O3 109.09(14) ?
O2 S1 O3 106.92(14) ?
O1 S1 C3 110.07(14) ?
O2 S1 C3 114.79(14) ?
O3 S1 C3 95.61(13) yes
O5 S2 O4 117.73(16) yes
O5 S2 O6 109.44(14) ?
O4 S2 O6 106.62(14) ?
O5 S2 C6 109.69(15) ?
O4 S2 C6 115.31(14) ?
O6 S2 C6 95.54(13) yes
O8 S3 O7 117.58(15) yes
O8 S3 O9 107.40(14) ?
O7 S3 O9 108.15(14) ?
O8 S3 C9 112.11(15) ?
O7 S3 C9 112.05(14) ?
O9 S3 C9 97.41(13) yes
O10 S4 O11 117.58(15) yes
O10 S4 O12 108.93(13) ?
O11 S4 O12 107.37(14) ?
O10 S4 C12 110.42(14) ?
O11 S4 C12 113.89(15) ?
O12 S4 C12 96.35(14) yes
C1 O3 S1 112.07(18) ?
C4 O6 S2 111.05(18) ?
C7 O9 S3 113.07(19) ?
C10 O12 S4 112.68(19) ?
O3 C1 C2 108.4(3) ?
C3 C2 C1 106.8(2) ?
C2 C3 S1 101.89(18) ?
O6 C4 C5 108.8(3) ?
C6 C5 C4 106.5(2) ?
C5 C6 S2 101.46(18) ?
O9 C7 C8 106.3(3) ?
C7 C8 C9 105.8(3) ?
C8 C9 S3 102.88(19) ?
O12 C10 C11 108.1(3) ?
C12 C11 C10 105.6(2) ?
C11 C12 S4 101.9(2) ?

loop_
_geom_bond_atom_site_label_1
_geom_bond_atom_site_label_2
_geom_bond_site_symmetry_2
_geom_bond_distance
_geom_bond_publ_flag
S1 O1 . 1.427(2) yes
S1 O2 . 1.429(2) yes
S1 O3 . 1.585(2) yes
S1 C3 . 1.767(3) yes
S2 O5 . 1.431(2) yes
S2 O4 . 1.436(2) yes
S2 O6 . 1.583(2) yes
S2 C6 . 1.760(3) yes
S3 O8 . 1.424(2) yes
S3 O7 . 1.426(2) yes
S3 O9 . 1.587(2) yes
S3 C9 . 1.776(3) yes
S4 O10 . 1.424(2) yes
S4 O11 . 1.434(2) yes
S4 O12 . 1.582(2) yes
S4 C12 . 1.764(3) yes
O3 C1 . 1.475(4) ?
O6 C4 . 1.466(4) ?
O9 C7 . 1.466(4) ?
O12 C10 . 1.469(4) ?
C1 C2 . 1.536(4) ?
C2 C3 . 1.535(4) ?
C4 C5 . 1.537(4) ?
C5 C6 . 1.526(4) ?
C7 C8 . 1.509(4) ?
C8 C9 . 1.534(4) ?
C10 C11 . 1.528(4) ?
C11 C12 . 1.521(4) ?

loop_
_geom_torsion_atom_site_label_1
_geom_torsion_atom_site_label_2
_geom_torsion_atom_site_label_3
_geom_torsion_atom_site_label_4
_geom_torsion
_geom_torsion_publ_flag
O1 S1 O3 C1 -85.1(2) ?
O2 S1 O3 C1 146.4(2) ?
C3 S1 O3 C1 28.4(2) yes
O5 S2 O6 C4 82.3(2) ?
O4 S2 O6 C4 -149.4(2) ?
C6 S2 O6 C4 -30.9(2) yes
O8 S3 O9 C7 -119.5(2) ?
O7 S3 O9 C7 112.7(2) ?
C9 S3 O9 C7 -3.5(2) yes
O10 S4 O12 C10 -95.6(2) ?
O11 S4 O12 C10 136.1(2) ?
C12 S4 O12 C10 18.6(2) yes
S1 O3 C1 C2 -9.8(3) yes
O3 C1 C2 C3 -17.8(3) yes
C1 C2 C3 S1 34.4(3) yes
O1 S1 C3 C2 75.7(2) ?
O2 S1 C3 C2 -148.5(2) ?
O3 S1 C3 C2 -37.0(2) yes
S2 O6 C4 C5 12.1(3) yes
O6 C4 C5 C6 16.8(3) yes
C4 C5 C6 S2 -34.9(3) yes
O5 S2 C6 C5 -74.0(2) ?
O4 S2 C6 C5 150.23(19) ?
O6 S2 C6 C5 38.9(2) yes
S3 O9 C7 C8 25.8(3) yes
O9 C7 C8 C9 -39.1(3) yes
C7 C8 C9 S3 35.4(3) yes
O8 S3 C9 C8 93.0(2) ?
O7 S3 C9 C8 -132.3(2) ?
O9 S3 C9 C8 -19.2(2) yes
S4 O12 C10 C11 3.6(3) yes
O12 C10 C11 C12 -28.6(3) yes
C10 C11 C12 S4 38.8(3) yes
O10 S4 C12 C11 78.7(2) ?
O11 S4 C12 C11 -146.4(2) ?
O12 S4 C12 C11 -34.2(2) yes

loop_
_cod_related_entry_id
_cod_related_entry_database
_cod_related_entry_code
1 ChemSpider 13626
